data_2224845
loop_
_publ_author_name
'Yu, Nian-Xi'
'Yang, Li-Min'
'Lu, Yang'

_publ_section_title
;
 (1<i>R</i>,3<i>S</i>,5<i>R</i>,6<i>S</i>)-6-Hydroxy-3-tosyloxytropan-8-ium
 chloride
;
_journal_coeditor_code BQ2182
_journal_issue 2
_journal_name_full 'Acta Crystallographica Section E'
_journal_page_first o317
_journal_paper_doi 10.1107/S1600536809055366
_journal_volume 66
_journal_year 2010
_chemical_formula_iupac 'C15 H22 N O4 S +, Cl- '
_chemical_formula_moiety 'C15 H22 N O4 S +, Cl-'
_chemical_formula_sum 'C15 H22 Cl N O4 S'
_chemical_formula_weight 347.85
_chemical_melting_point 412
_chemical_name_common
;
(1<i>R</i>,3<i>S</i>,5<i>R</i>,6<i>S</i>)-6-Hydroxy-3-
(4-methylphenylsulfonyloxy)tropan-8-ium chloride
;
_chemical_name_systematic
;
(1<i>R</i>,3<i>S</i>,5<i>R</i>,6<i>S</i>)-6-Hydroxy-3-tosyloxytropan-8-ium
chloride
;
_space_group_IT_number 1
_symmetry_cell_setting triclinic
_symmetry_space_group_name_Hall 'P 1'
_symmetry_space_group_name_H-M 'P 1'
_atom_sites_solution_hydrogens geom
_atom_sites_solution_primary direct
_atom_sites_solution_secondary difmap
_audit_creation_method SHELXL-97
_cell_angle_alpha 69.894(2)
_cell_angle_beta 76.790(2)
_cell_angle_gamma 85.560(2)
_cell_formula_units_Z 2
_cell_length_a 7.1958(9)
_cell_length_b 9.3680(12)
_cell_length_c 13.4124(17)
_cell_measurement_reflns_used 2053
_cell_measurement_temperature 293(2)
_cell_measurement_theta_max 54.696
_cell_measurement_theta_min 4.630
_cell_volume 826.57(18)
_computing_cell_refinement 'SAINT (Bruker, 2001)'
_computing_data_collection 'SMART (Bruker, 2001)'
_computing_data_reduction 'SAINT (Bruker, 2001)'
_computing_molecular_graphics 'SHELXTL (Sheldrick, 2008)'
_computing_publication_material 'SHELXTL (Sheldrick, 2008)'
_computing_structure_refinement 'SHELXL97 (Sheldrick, 2008)'
_computing_structure_solution 'SHELXS97 (Sheldrick, 2008)'
_diffrn_ambient_temperature 293(2)
_diffrn_measured_fraction_theta_full 0.975
_diffrn_measured_fraction_theta_max 0.975
_diffrn_measurement_device_type 'Bruker SMART CCD area-detector'
_diffrn_measurement_method 'phi and omega scans'
_diffrn_radiation_monochromator graphite
_diffrn_radiation_source 'fine-focus sealed tube'
_diffrn_radiation_type MoK\a
_diffrn_radiation_wavelength 0.71073
_diffrn_reflns_av_R_equivalents 0.0140
_diffrn_reflns_av_sigmaI/netI 0.0394
_diffrn_reflns_limit_h_max 9
_diffrn_reflns_limit_h_min -8
_diffrn_reflns_limit_k_max 11
_diffrn_reflns_limit_k_min -11
_diffrn_reflns_limit_l_max 17
_diffrn_reflns_limit_l_min -17
_diffrn_reflns_number 4886
_diffrn_reflns_theta_full 27.00
_diffrn_reflns_theta_max 27.00
_diffrn_reflns_theta_min 1.66
_exptl_absorpt_coefficient_mu 0.374
_exptl_absorpt_correction_T_max 1.0000
_exptl_absorpt_correction_T_min 0.7538
_exptl_absorpt_correction_type multi-scan
_exptl_absorpt_process_details '(SADABS; Sheldrick, 2002)'
_exptl_crystal_colour colorless
_exptl_crystal_density_diffrn 1.398
_exptl_crystal_density_method 'not measured'
_exptl_crystal_description prismatic
_exptl_crystal_F_000 368
_exptl_crystal_size_max 0.390
_exptl_crystal_size_mid 0.280
_exptl_crystal_size_min 0.151
_refine_diff_density_max 0.369
_refine_diff_density_min -0.238
_refine_ls_abs_structure_details 'Flack (1983), 3603 Friedel pairs'
_refine_ls_abs_structure_Flack -0.15(8)
_refine_ls_extinction_method none
_refine_ls_goodness_of_fit_ref 0.982
_refine_ls_hydrogen_treatment mixed
_refine_ls_matrix_type full
_refine_ls_number_parameters 417
_refine_ls_number_reflns 4168
_refine_ls_number_restraints 7
_refine_ls_restrained_S_all 0.981
_refine_ls_R_factor_all 0.0508
_refine_ls_R_factor_gt 0.0434
_refine_ls_shift/su_max 0.001
_refine_ls_shift/su_mean 0.000
_refine_ls_structure_factor_coef Fsqd
_refine_ls_weighting_details 'calc w=1/[\s^2^(Fo^2^)+(0.0600P)^2^+] where P=(Fo^2^+2Fc^2^)/3'
_refine_ls_weighting_scheme calc
_refine_ls_wR_factor_gt 0.0988
_refine_ls_wR_factor_ref 0.1055
_reflns_number_gt 3497
_reflns_number_total 4168
_reflns_threshold_expression I>2sigma(I)
_cod_data_source_file bq2182.cif
_cod_data_source_block I
_cod_depositor_comments
;
The following automatic conversions were performed:
'_symmetry_cell_setting' value 'Triclinic' changed to 'triclinic'
according to '/home/saulius/struct/CIF-dictionaries/cif_core.dic'
dictionary named 'cif_core.dic' version 2.4.1 from 2010-06-29.

Automatic conversion script
Id: cif_fix_enum 1527 2010-12-29 10:47:43Z saulius 

The following automatic conversions were performed:

'_symmetry_cell_setting' value 'Triclinic' changed to 'triclinic'
according to /home/saulius/struct/CIF-dictionaries/cif_core.dic
dictionary named 'cif_core.dic' version 2.4.1 from 2010-06-29.

Automatic conversion script
Id: cif_fix_values 1715 2011-07-08 13:25:40Z adriana 
;
_cod_database_code 2224845
_cod_database_fobs_code 2224845

loop_
_symmetry_equiv_pos_as_xyz
'x, y, z'

loop_
_atom_site_type_symbol
_atom_site_label
_atom_site_fract_x
_atom_site_fract_y
_atom_site_fract_z
_atom_site_U_iso_or_equiv
_atom_site_adp_type
_atom_site_calc_flag
_atom_site_refinement_flags
_atom_site_occupancy
_atom_site_disorder_assembly
_atom_site_disorder_group
S S1 0.68669(16) 0.49958(12) 0.53438(8) 0.0397(3) Uani d . 1 . .
S S2 0.41766(16) 0.19107(12) 0.44619(8) 0.0401(3) Uani d . 1 . .
Cl Cl1 0.73995(19) 0.03363(15) 1.03456(10) 0.0487(3) Uani d . 1 . .
Cl Cl2 0.35173(19) 0.66678(16) -0.03841(11) 0.0622(4) Uani d . 1 . .
O O1 0.0387(5) 0.1347(4) 0.8073(3) 0.0619(9) Uani d D 1 . .
O O2 0.8064(6) 0.3982(5) 0.4922(3) 0.0541(10) Uani d . 1 . .
O O3 0.5651(6) 0.5988(4) 0.4705(3) 0.0548(10) Uani d . 1 . .
O O4 0.5462(5) 0.4084(4) 0.6436(3) 0.0418(8) Uani d . 1 . .
O O5 1.0882(5) 0.3794(4) 0.0936(3) 0.0576(8) Uani d D 1 . .
O O6 0.5406(6) 0.0955(4) 0.5103(3) 0.0527(10) Uani d . 1 . .
O O7 0.2965(6) 0.2969(5) 0.4846(3) 0.0591(11) Uani d . 1 . .
O O8 0.5575(4) 0.2796(4) 0.3366(2) 0.0376(8) Uani d . 1 . .
N N1 0.3883(6) 0.1187(5) 0.9298(3) 0.0359(9) Uani d D 1 . .
N N2 0.7097(6) 0.5851(4) 0.0538(3) 0.0354(9) Uani d D 1 . .
C C1 0.3815(8) 0.2874(6) 0.8983(4) 0.0427(13) Uani d . 1 . .
H H1 0.3514 0.3175 0.9633 0.051 Uiso calc R 1 . .
C C2 0.5693(8) 0.3497(6) 0.8305(4) 0.0443(13) Uani d . 1 . .
H H2A 0.6643 0.3172 0.8747 0.053 Uiso calc R 1 . .
H H2B 0.5632 0.4598 0.8072 0.053 Uiso calc R 1 . .
C C3 0.6333(8) 0.3018(6) 0.7310(4) 0.0392(11) Uani d . 1 . .
H H3 0.7726 0.3097 0.7079 0.047 Uiso calc R 1 . .
C C4 0.5728(7) 0.1407(5) 0.7498(4) 0.0375(11) Uani d . 1 . .
H H4A 0.6666 0.0698 0.7810 0.045 Uiso calc R 1 . .
H H4B 0.5712 0.1310 0.6803 0.045 Uiso calc R 1 . .
C C5 0.3765(7) 0.0975(5) 0.8249(3) 0.0355(11) Uani d . 1 . .
H H5A 0.3451 -0.0080 0.8375 0.043 Uiso calc R 1 . .
C C6 0.2166(7) 0.2045(6) 0.7864(4) 0.0411(12) Uani d . 1 . .
H H6 0.2568 0.2542 0.7076 0.049 Uiso calc R 1 . .
C C7 0.2132(8) 0.3253(6) 0.8403(4) 0.0448(13) Uani d . 1 . .
H H7A 0.0934 0.3214 0.8921 0.054 Uiso calc R 1 . .
H H7B 0.2283 0.4261 0.7860 0.054 Uiso calc R 1 . .
C C8 0.2418(8) 0.0359(7) 1.0276(4) 0.0503(13) Uani d . 1 . .
H H8A 0.2770 0.0380 1.0919 0.075 Uiso calc R 1 . .
H H8B 0.2342 -0.0677 1.0311 0.075 Uiso calc R 1 . .
H H8C 0.1199 0.0839 1.0226 0.075 Uiso calc R 1 . .
C C9 0.8273(8) 0.6055(5) 0.5760(4) 0.0370(11) Uani d . 1 . .
C C10 1.0154(8) 0.5730(6) 0.5736(4) 0.0442(13) Uani d . 1 . .
H H10 1.0718 0.4957 0.5483 0.053 Uiso calc R 1 . .
C C11 1.1224(8) 0.6543(6) 0.6087(4) 0.0457(13) Uani d . 1 . .
H H11 1.2519 0.6337 0.6049 0.055 Uiso calc R 1 . .
C C12 1.0377(9) 0.7672(6) 0.6497(4) 0.0476(14) Uani d . 1 . .
C C13 0.8473(10) 0.7977(7) 0.6502(5) 0.0538(16) Uani d . 1 . .
H H13 0.7891 0.8746 0.6754 0.065 Uiso calc R 1 . .
C C14 0.7414(8) 0.7177(6) 0.6147(4) 0.0466(13) Uani d . 1 . .
H H14 0.6125 0.7390 0.6167 0.056 Uiso calc R 1 . .
C C15 1.1547(10) 0.8524(7) 0.6924(5) 0.0634(16) Uani d . 1 . .
H H15A 1.2123 0.7809 0.7475 0.095 Uiso calc R 1 . .
H H15B 1.0731 0.9197 0.7230 0.095 Uiso calc R 1 . .
H H15C 1.2527 0.9102 0.6338 0.095 Uiso calc R 1 . .
C C16 0.6975(7) 0.6088(5) 0.1618(4) 0.0365(11) Uani d . 1 . .
H H16 0.7089 0.7166 0.1520 0.044 Uiso calc R 1 . .
C C17 0.5067(8) 0.5446(6) 0.2326(4) 0.0417(12) Uani d . 1 . .
H H17A 0.4967 0.5536 0.3035 0.050 Uiso calc R 1 . .
H H17B 0.4067 0.6066 0.2009 0.050 Uiso calc R 1 . .
C C18 0.4711(7) 0.3819(5) 0.2478(4) 0.0370(11) Uani d . 1 . .
H H18 0.3332 0.3637 0.2669 0.044 Uiso calc R 1 . .
C C19 0.5583(8) 0.3388(6) 0.1467(4) 0.0395(12) Uani d . 1 . .
H H19A 0.5768 0.2296 0.1687 0.047 Uiso calc R 1 . .
H H19B 0.4688 0.3651 0.0990 0.047 Uiso calc R 1 . .
C C20 0.7488(7) 0.4169(5) 0.0834(4) 0.0337(10) Uani d . 1 . .
H H20 0.7966 0.3892 0.0180 0.040 Uiso calc R 1 . .
C C21 0.9008(7) 0.3873(6) 0.1520(4) 0.0400(12) Uani d . 1 . .
H H21 0.8709 0.2909 0.2120 0.048 Uiso calc R 1 . .
C C22 0.8696(8) 0.5180(6) 0.1996(4) 0.0428(12) Uani d . 1 . .
H H22A 0.8450 0.4775 0.2784 0.051 Uiso calc R 1 . .
H H22B 0.9819 0.5824 0.1735 0.051 Uiso calc R 1 . .
C C23 0.8482(8) 0.6850(6) -0.0388(4) 0.0468(13) Uani d . 1 . .
H H23A 0.8071 0.7887 -0.0534 0.070 Uiso calc R 1 . .
H H23B 0.8558 0.6567 -0.1019 0.070 Uiso calc R 1 . .
H H23C 0.9716 0.6743 -0.0210 0.070 Uiso calc R 1 . .
C C24 0.2817(7) 0.0842(6) 0.4053(4) 0.0353(11) Uani d . 1 . .
C C25 0.0900(8) 0.1097(6) 0.4105(4) 0.0432(13) Uani d . 1 . .
H H25 0.0277 0.1837 0.4377 0.052 Uiso calc R 1 . .
C C26 -0.0087(8) 0.0230(7) 0.3746(4) 0.0513(14) Uani d . 1 . .
H H26 -0.1392 0.0389 0.3797 0.062 Uiso calc R 1 . .
C C27 0.0761(9) -0.0845(6) 0.3321(4) 0.0449(13) Uani d . 1 . .
C C28 0.2681(9) -0.1099(7) 0.3296(5) 0.0546(16) Uani d . 1 . .
H H28 0.3289 -0.1844 0.3025 0.066 Uiso calc R 1 . .
C C29 0.3729(8) -0.0288(7) 0.3658(5) 0.0511(15) Uani d . 1 . .
H H29 0.5021 -0.0489 0.3640 0.061 Uiso calc R 1 . .
C C30 -0.0316(10) -0.1748(8) 0.2911(5) 0.077(2) Uani d . 1 . .
H H30A -0.1536 -0.2033 0.3396 0.116 Uiso calc R 1 . .
H H30B 0.0393 -0.2646 0.2873 0.116 Uiso calc R 1 . .
H H30C -0.0498 -0.1144 0.2199 0.116 Uiso calc R 1 . .
H H1A -0.030(7) 0.116(6) 0.868(2) 0.09(2) Uiso d D 1 . .
H H5 1.137(8) 0.463(4) 0.056(4) 0.09(2) Uiso d D 1 . .
H H1B 0.503(4) 0.097(5) 0.942(4) 0.034(13) Uiso d D 1 . .
H H2 0.600(4) 0.616(5) 0.037(4) 0.036(14) Uiso d D 1 . .

loop_
_atom_site_aniso_label
_atom_site_aniso_U_11
_atom_site_aniso_U_22
_atom_site_aniso_U_33
_atom_site_aniso_U_12
_atom_site_aniso_U_13
_atom_site_aniso_U_23
S1 0.0434(8) 0.0448(8) 0.0283(6) -0.0043(6) -0.0064(6) -0.0088(6)
S2 0.0463(8) 0.0432(7) 0.0303(6) -0.0095(6) -0.0023(6) -0.0135(6)
Cl1 0.0452(8) 0.0527(7) 0.0471(7) 0.0030(6) -0.0155(6) -0.0124(6)
Cl2 0.0449(9) 0.0580(9) 0.0738(10) -0.0037(7) -0.0283(8) 0.0012(8)
O1 0.043(2) 0.098(3) 0.052(2) -0.0107(18) -0.0097(17) -0.032(2)
O2 0.062(3) 0.059(2) 0.049(2) 0.001(2) -0.0074(19) -0.031(2)
O3 0.062(3) 0.063(3) 0.0350(19) -0.008(2) -0.021(2) -0.0025(19)
O4 0.042(2) 0.045(2) 0.0321(17) -0.0066(16) -0.0102(16) -0.0021(16)
O5 0.0418(19) 0.057(2) 0.065(2) 0.0080(16) -0.0030(16) -0.0161(18)
O6 0.064(3) 0.056(2) 0.035(2) -0.0118(19) -0.021(2) -0.0028(18)
O7 0.059(3) 0.063(3) 0.056(2) -0.008(2) 0.010(2) -0.033(2)
O8 0.032(2) 0.045(2) 0.0309(17) -0.0034(14) -0.0077(15) -0.0046(15)
N1 0.032(2) 0.047(3) 0.0269(19) 0.0011(19) -0.0079(18) -0.0092(18)
N2 0.035(2) 0.036(2) 0.031(2) -0.0019(18) -0.0093(19) -0.0029(18)
C1 0.061(4) 0.041(3) 0.033(2) 0.007(2) -0.019(2) -0.018(2)
C2 0.055(3) 0.039(3) 0.042(3) -0.010(2) -0.020(3) -0.009(2)
C3 0.038(3) 0.045(3) 0.028(2) 0.001(2) -0.008(2) -0.005(2)
C4 0.045(3) 0.039(3) 0.032(2) 0.005(2) -0.009(2) -0.017(2)
C5 0.047(3) 0.033(2) 0.027(2) -0.002(2) -0.005(2) -0.0111(19)
C6 0.030(3) 0.064(3) 0.031(2) 0.004(2) -0.011(2) -0.016(2)
C7 0.042(3) 0.056(3) 0.036(2) 0.013(2) -0.007(2) -0.019(2)
C8 0.043(3) 0.063(3) 0.034(3) -0.007(2) -0.002(2) -0.004(2)
C9 0.040(3) 0.034(3) 0.029(2) -0.007(2) 0.000(2) -0.004(2)
C10 0.045(3) 0.048(3) 0.041(3) 0.002(2) -0.007(3) -0.018(3)
C11 0.040(3) 0.048(3) 0.043(3) 0.002(2) -0.013(2) -0.006(2)
C12 0.056(4) 0.049(3) 0.031(3) -0.014(3) -0.010(3) -0.003(2)
C13 0.064(4) 0.043(3) 0.056(4) 0.001(3) -0.005(3) -0.025(3)
C14 0.032(3) 0.050(3) 0.057(3) 0.006(2) -0.009(3) -0.020(3)
C15 0.081(5) 0.059(4) 0.049(3) -0.024(3) -0.019(3) -0.008(3)
C16 0.040(3) 0.034(2) 0.039(2) 0.004(2) -0.010(2) -0.017(2)
C17 0.042(3) 0.046(3) 0.034(2) 0.008(2) -0.005(2) -0.013(2)
C18 0.030(3) 0.040(3) 0.039(3) 0.001(2) -0.010(2) -0.009(2)
C19 0.049(3) 0.039(3) 0.035(3) 0.003(2) -0.015(2) -0.015(2)
C20 0.038(3) 0.039(3) 0.025(2) 0.0008(19) -0.0006(19) -0.015(2)
C21 0.034(3) 0.044(3) 0.035(2) 0.004(2) -0.008(2) -0.006(2)
C22 0.047(3) 0.049(3) 0.035(2) -0.013(2) -0.008(2) -0.016(2)
C23 0.044(3) 0.055(3) 0.030(3) 0.001(2) -0.002(2) -0.004(2)
C24 0.038(3) 0.038(3) 0.029(2) -0.002(2) -0.008(2) -0.009(2)
C25 0.038(3) 0.040(3) 0.043(3) 0.003(2) -0.004(2) -0.008(2)
C26 0.031(3) 0.066(4) 0.051(3) -0.011(2) -0.008(3) -0.010(3)
C27 0.057(4) 0.044(3) 0.029(2) -0.015(2) -0.008(2) -0.004(2)
C28 0.061(4) 0.050(3) 0.063(4) 0.003(3) -0.019(3) -0.029(3)
C29 0.053(4) 0.049(3) 0.061(4) 0.002(3) -0.014(3) -0.029(3)
C30 0.087(5) 0.098(5) 0.053(4) -0.045(4) -0.017(4) -0.021(4)

loop_
_atom_type_symbol
_atom_type_description
_atom_type_scat_dispersion_real
_atom_type_scat_dispersion_imag
_atom_type_scat_source
C C 0.0033 0.0016 'International Tables Vol C Tables 4.2.6.8 and 6.1.1.4'
H H 0.0000 0.0000 'International Tables Vol C Tables 4.2.6.8 and 6.1.1.4'
N N 0.0061 0.0033 'International Tables Vol C Tables 4.2.6.8 and 6.1.1.4'
O O 0.0106 0.0060 'International Tables Vol C Tables 4.2.6.8 and 6.1.1.4'
S S 0.1246 0.1234 'International Tables Vol C Tables 4.2.6.8 and 6.1.1.4'
Cl Cl 0.1484 0.1585 'International Tables Vol C Tables 4.2.6.8 and 6.1.1.4'

loop_
_geom_angle_atom_site_label_1
_geom_angle_atom_site_label_2
_geom_angle_atom_site_label_3
_geom_angle_site_symmetry_1
_geom_angle_site_symmetry_3
_geom_angle
_geom_angle_publ_flag
O2 S1 O3 . . 119.2(2) ?
O2 S1 O4 . . 110.1(2) ?
O3 S1 O4 . . 104.3(2) ?
O2 S1 C9 . . 108.6(2) ?
O3 S1 C9 . . 110.0(2) ?
O4 S1 C9 . . 103.5(2) ?
O6 S2 O7 . . 120.3(2) ?
O6 S2 O8 . . 103.7(2) ?
O7 S2 O8 . . 109.2(2) ?
O6 S2 C24 . . 110.6(2) ?
O7 S2 C24 . . 108.8(3) ?
O8 S2 C24 . . 102.6(2) ?
C6 O1 H1A . . 118(4) ?
C3 O4 S1 . . 117.1(3) ?
C21 O5 H5 . . 114(4) ?
C18 O8 S2 . . 117.3(3) ?
C1 N1 C8 . . 115.1(4) ?
C1 N1 C5 . . 101.2(4) ?
C8 N1 C5 . . 115.8(4) ?
C1 N1 H1B . . 103(3) ?
C8 N1 H1B . . 111(3) ?
C5 N1 H1B . . 110(3) ?
C23 N2 C20 . . 116.0(3) ?
C23 N2 C16 . . 114.7(4) ?
C20 N2 C16 . . 101.4(3) ?
C23 N2 H2 . . 103(3) ?
C20 N2 H2 . . 116(3) ?
C16 N2 H2 . . 105(3) ?
C2 C1 N1 . . 108.7(4) ?
C2 C1 C7 . . 115.9(5) ?
N1 C1 C7 . . 101.4(4) ?
C2 C1 H1 . . 110.2 ?
N1 C1 H1 . . 110.2 ?
C7 C1 H1 . . 110.2 ?
C1 C2 C3 . . 114.0(5) ?
C1 C2 H2A . . 108.7 ?
C3 C2 H2A . . 108.7 ?
C1 C2 H2B . . 108.7 ?
C3 C2 H2B . . 108.7 ?
H2A C2 H2B . . 107.6 ?
O4 C3 C2 . . 107.5(4) ?
O4 C3 C4 . . 108.4(4) ?
C2 C3 C4 . . 113.4(4) ?
O4 C3 H3 . . 109.1 ?
C2 C3 H3 . . 109.1 ?
C4 C3 H3 . . 109.1 ?
C3 C4 C5 . . 113.2(3) ?
C3 C4 H4A . . 108.9 ?
C5 C4 H4A . . 108.9 ?
C3 C4 H4B . . 108.9 ?
C5 C4 H4B . . 108.9 ?
H4A C4 H4B . . 107.7 ?
N1 C5 C4 . . 105.9(4) ?
N1 C5 C6 . . 104.3(3) ?
C4 C5 C6 . . 114.0(4) ?
N1 C5 H5A . . 110.8 ?
C4 C5 H5A . . 110.8 ?
C6 C5 H5A . . 110.8 ?
O1 C6 C5 . . 115.4(4) ?
O1 C6 C7 . . 114.1(4) ?
C5 C6 C7 . . 103.5(4) ?
O1 C6 H6 . . 107.8 ?
C5 C6 H6 . . 107.8 ?
C7 C6 H6 . . 107.8 ?
C6 C7 C1 . . 105.9(4) ?
C6 C7 H7A . . 110.6 ?
C1 C7 H7A . . 110.6 ?
C6 C7 H7B . . 110.6 ?
C1 C7 H7B . . 110.6 ?
H7A C7 H7B . . 108.7 ?
N1 C8 H8A . . 109.5 ?
N1 C8 H8B . . 109.5 ?
H8A C8 H8B . . 109.5 ?
N1 C8 H8C . . 109.5 ?
H8A C8 H8C . . 109.5 ?
H8B C8 H8C . . 109.5 ?
C10 C9 C14 . . 120.6(5) ?
C10 C9 S1 . . 120.7(4) ?
C14 C9 S1 . . 118.7(4) ?
C9 C10 C11 . . 120.1(5) ?
C9 C10 H10 . . 119.9 ?
C11 C10 H10 . . 119.9 ?
C10 C11 C12 . . 120.3(5) ?
C10 C11 H11 . . 119.8 ?
C12 C11 H11 . . 119.8 ?
C13 C12 C11 . . 117.9(5) ?
C13 C12 C15 . . 122.0(5) ?
C11 C12 C15 . . 120.1(6) ?
C14 C13 C12 . . 121.7(5) ?
C14 C13 H13 . . 119.2 ?
C12 C13 H13 . . 119.2 ?
C13 C14 C9 . . 119.3(5) ?
C13 C14 H14 . . 120.3 ?
C9 C14 H14 . . 120.3 ?
C12 C15 H15A . . 109.5 ?
C12 C15 H15B . . 109.5 ?
H15A C15 H15B . . 109.5 ?
C12 C15 H15C . . 109.5 ?
H15A C15 H15C . . 109.5 ?
H15B C15 H15C . . 109.5 ?
C17 C16 N2 . . 106.2(4) ?
C17 C16 C22 . . 114.2(4) ?
N2 C16 C22 . . 101.9(3) ?
C17 C16 H16 . . 111.4 ?
N2 C16 H16 . . 111.4 ?
C22 C16 H16 . . 111.4 ?
C18 C17 C16 . . 115.5(4) ?
C18 C17 H17A . . 108.4 ?
C16 C17 H17A . . 108.4 ?
C18 C17 H17B . . 108.4 ?
C16 C17 H17B . . 108.4 ?
H17A C17 H17B . . 107.5 ?
O8 C18 C17 . . 110.0(4) ?
O8 C18 C19 . . 106.6(3) ?
C17 C18 C19 . . 113.1(4) ?
O8 C18 H18 . . 109.0 ?
C17 C18 H18 . . 109.0 ?
C19 C18 H18 . . 109.0 ?
C20 C19 C18 . . 113.7(4) ?
C20 C19 H19A . . 108.8 ?
C18 C19 H19A . . 108.8 ?
C20 C19 H19B . . 108.8 ?
C18 C19 H19B . . 108.8 ?
H19A C19 H19B . . 107.7 ?
N2 C20 C19 . . 105.8(3) ?
N2 C20 C21 . . 104.9(4) ?
C19 C20 C21 . . 113.5(4) ?
N2 C20 H20 . . 110.8 ?
C19 C20 H20 . . 110.8 ?
C21 C20 H20 . . 110.8 ?
O5 C21 C20 . . 114.0(4) ?
O5 C21 C22 . . 113.7(4) ?
C20 C21 C22 . . 103.4(3) ?
O5 C21 H21 . . 108.5 ?
C20 C21 H21 . . 108.5 ?
C22 C21 H21 . . 108.5 ?
C16 C22 C21 . . 106.8(4) ?
C16 C22 H22A . . 110.4 ?
C21 C22 H22A . . 110.4 ?
C16 C22 H22B . . 110.4 ?
C21 C22 H22B . . 110.4 ?
H22A C22 H22B . . 108.6 ?
N2 C23 H23A . . 109.5 ?
N2 C23 H23B . . 109.5 ?
H23A C23 H23B . . 109.5 ?
N2 C23 H23C . . 109.5 ?
H23A C23 H23C . . 109.5 ?
H23B C23 H23C . . 109.5 ?
C25 C24 C29 . . 120.1(5) ?
C25 C24 S2 . . 121.5(4) ?
C29 C24 S2 . . 118.4(4) ?
C24 C25 C26 . . 118.6(5) ?
C24 C25 H25 . . 120.7 ?
C26 C25 H25 . . 120.7 ?
C27 C26 C25 . . 123.1(5) ?
C27 C26 H26 . . 118.4 ?
C25 C26 H26 . . 118.4 ?
C26 C27 C28 . . 117.1(5) ?
C26 C27 C30 . . 122.5(6) ?
C28 C27 C30 . . 120.4(5) ?
C29 C28 C27 . . 122.3(5) ?
C29 C28 H28 . . 118.8 ?
C27 C28 H28 . . 118.8 ?
C28 C29 C24 . . 118.7(6) ?
C28 C29 H29 . . 120.6 ?
C24 C29 H29 . . 120.6 ?
C27 C30 H30A . . 109.5 ?
C27 C30 H30B . . 109.5 ?
H30A C30 H30B . . 109.5 ?
C27 C30 H30C . . 109.5 ?
H30A C30 H30C . . 109.5 ?
H30B C30 H30C . . 109.5 ?

loop_
_geom_bond_atom_site_label_1
_geom_bond_atom_site_label_2
_geom_bond_site_symmetry_2
_geom_bond_distance
_geom_bond_publ_flag
S1 O2 . 1.409(3) ?
S1 O3 . 1.426(4) ?
S1 O4 . 1.579(4) ?
S1 C9 . 1.765(6) ?
S2 O6 . 1.421(4) ?
S2 O7 . 1.421(4) ?
S2 O8 . 1.573(3) ?
S2 C24 . 1.741(5) ?
Cl1 H1B . 2.26(2) ?
Cl2 H2 . 2.19(2) ?
O1 C6 . 1.409(6) ?
O1 H1A . 0.82(2) ?
O4 C3 . 1.482(6) ?
O5 C21 . 1.406(6) ?
O5 H5 . 0.83(2) ?
O8 C18 . 1.478(5) ?
N1 C1 . 1.489(6) ?
N1 C8 . 1.493(7) ?
N1 C5 . 1.509(5) ?
N1 H1B . 0.874(19) ?
N2 C23 . 1.480(6) ?
N2 C20 . 1.507(6) ?
N2 C16 . 1.522(6) ?
N2 H2 . 0.873(19) ?
C1 C2 . 1.480(7) ?
C1 C7 . 1.540(7) ?
C1 H1 . 0.9800 ?
C2 C3 . 1.514(6) ?
C2 H2A . 0.9700 ?
C2 H2B . 0.9700 ?
C3 C4 . 1.524(7) ?
C3 H3 . 0.9800 ?
C4 C5 . 1.527(7) ?
C4 H4A . 0.9700 ?
C4 H4B . 0.9700 ?
C5 C6 . 1.527(6) ?
C5 H5A . 0.9800 ?
C6 C7 . 1.535(7) ?
C6 H6 . 0.9800 ?
C7 H7A . 0.9700 ?
C7 H7B . 0.9700 ?
C8 H8A . 0.9600 ?
C8 H8B . 0.9600 ?
C8 H8C . 0.9600 ?
C9 C10 . 1.360(7) ?
C9 C14 . 1.372(6) ?
C10 C11 . 1.377(8) ?
C10 H10 . 0.9300 ?
C11 C12 . 1.394(7) ?
C11 H11 . 0.9300 ?
C12 C13 . 1.377(8) ?
C12 C15 . 1.520(8) ?
C13 C14 . 1.367(8) ?
C13 H13 . 0.9300 ?
C14 H14 . 0.9300 ?
C15 H15A . 0.9600 ?
C15 H15B . 0.9600 ?
C15 H15C . 0.9600 ?
C16 C17 . 1.512(7) ?
C16 C22 . 1.530(7) ?
C16 H16 . 0.9800 ?
C17 C18 . 1.501(7) ?
C17 H17A . 0.9700 ?
C17 H17B . 0.9700 ?
C18 C19 . 1.531(6) ?
C18 H18 . 0.9800 ?
C19 C20 . 1.527(7) ?
C19 H19A . 0.9700 ?
C19 H19B . 0.9700 ?
C20 C21 . 1.536(6) ?
C20 H20 . 0.9800 ?
C21 C22 . 1.544(6) ?
C21 H21 . 0.9800 ?
C22 H22A . 0.9700 ?
C22 H22B . 0.9700 ?
C23 H23A . 0.9600 ?
C23 H23B . 0.9600 ?
C23 H23C . 0.9600 ?
C24 C25 . 1.372(7) ?
C24 C29 . 1.398(6) ?
C25 C26 . 1.383(8) ?
C25 H25 . 0.9300 ?
C26 C27 . 1.361(7) ?
C26 H26 . 0.9300 ?
C27 C28 . 1.378(8) ?
C27 C30 . 1.495(8) ?
C28 C29 . 1.374(8) ?
C28 H28 . 0.9300 ?
C29 H29 . 0.9300 ?
C30 H30A . 0.9600 ?
C30 H30B . 0.9600 ?
C30 H30C . 0.9600 ?

loop_
_geom_hbond_atom_site_label_D
_geom_hbond_atom_site_label_H
_geom_hbond_atom_site_label_A
_geom_hbond_site_symmetry_A
_geom_hbond_distance_DH
_geom_hbond_distance_HA
_geom_hbond_distance_DA
_geom_hbond_angle_DHA
O1 H1A Cl1 1_455 0.82(2) 2.37(2) 3.185(4) 170(6)
O5 H5 Cl2 1_655 0.83(2) 2.35(3) 3.156(4) 164(6)
N1 H1B Cl1 . 0.874(19) 2.26(2) 3.091(4) 159(4)
N2 H2 Cl2 . 0.873(19) 2.19(2) 3.041(4) 165(4)

loop_
_geom_torsion_atom_site_label_1
_geom_torsion_atom_site_label_2
_geom_torsion_atom_site_label_3
_geom_torsion_atom_site_label_4
_geom_torsion_site_symmetry_1
_geom_torsion_site_symmetry_2
_geom_torsion_site_symmetry_3
_geom_torsion_site_symmetry_4
_geom_torsion
_geom_torsion_publ_flag
O2 S1 O4 C3 . . . . 55.1(4) ?
O3 S1 O4 C3 . . . . -175.8(3) ?
C9 S1 O4 C3 . . . . -60.8(4) ?
O6 S2 O8 C18 . . . . 175.5(3) ?
O7 S2 O8 C18 . . . . -55.1(4) ?
C24 S2 O8 C18 . . . . 60.3(3) ?
C8 N1 C1 C2 . . . . 159.1(4) ?
C5 N1 C1 C2 . . . . -75.3(5) ?
C8 N1 C1 C7 . . . . -78.4(5) ?
C5 N1 C1 C7 . . . . 47.2(4) ?
N1 C1 C2 C3 . . . . 56.0(6) ?
C7 C1 C2 C3 . . . . -57.3(6) ?
S1 O4 C3 C2 . . . . 122.0(4) ?
S1 O4 C3 C4 . . . . -115.1(4) ?
C1 C2 C3 O4 . . . . 84.9(6) ?
C1 C2 C3 C4 . . . . -34.9(6) ?
O4 C3 C4 C5 . . . . -83.1(5) ?
C2 C3 C4 C5 . . . . 36.2(6) ?
C1 N1 C5 C4 . . . . 75.0(4) ?
C8 N1 C5 C4 . . . . -159.9(4) ?
C1 N1 C5 C6 . . . . -45.6(5) ?
C8 N1 C5 C6 . . . . 79.6(5) ?
C3 C4 C5 N1 . . . . -57.4(5) ?
C3 C4 C5 C6 . . . . 56.7(5) ?
N1 C5 C6 O1 . . . . -100.7(4) ?
C4 C5 C6 O1 . . . . 144.3(4) ?
N1 C5 C6 C7 . . . . 24.6(5) ?
C4 C5 C6 C7 . . . . -90.4(4) ?
O1 C6 C7 C1 . . . . 130.7(4) ?
C5 C6 C7 C1 . . . . 4.5(5) ?
C2 C1 C7 C6 . . . . 85.2(5) ?
N1 C1 C7 C6 . . . . -32.2(5) ?
O2 S1 C9 C10 . . . . -5.8(5) ?
O3 S1 C9 C10 . . . . -137.9(4) ?
O4 S1 C9 C10 . . . . 111.1(4) ?
O2 S1 C9 C14 . . . . 176.6(4) ?
O3 S1 C9 C14 . . . . 44.5(5) ?
O4 S1 C9 C14 . . . . -66.5(4) ?
C14 C9 C10 C11 . . . . -1.0(8) ?
S1 C9 C10 C11 . . . . -178.5(4) ?
C9 C10 C11 C12 . . . . 1.9(8) ?
C10 C11 C12 C13 . . . . -2.3(8) ?
C10 C11 C12 C15 . . . . 177.6(5) ?
C11 C12 C13 C14 . . . . 1.8(8) ?
C15 C12 C13 C14 . . . . -178.0(5) ?
C12 C13 C14 C9 . . . . -1.0(9) ?
C10 C9 C14 C13 . . . . 0.5(8) ?
S1 C9 C14 C13 . . . . 178.1(4) ?
C23 N2 C16 C17 . . . . 159.3(4) ?
C20 N2 C16 C17 . . . . -74.9(4) ?
C23 N2 C16 C22 . . . . -80.9(5) ?
C20 N2 C16 C22 . . . . 44.9(4) ?
N2 C16 C17 C18 . . . . 55.6(5) ?
C22 C16 C17 C18 . . . . -55.8(6) ?
S2 O8 C18 C17 . . . . 108.5(4) ?
S2 O8 C18 C19 . . . . -128.5(4) ?
C16 C17 C18 O8 . . . . 83.9(5) ?
C16 C17 C18 C19 . . . . -35.1(6) ?
O8 C18 C19 C20 . . . . -85.3(5) ?
C17 C18 C19 C20 . . . . 35.7(6) ?
C23 N2 C20 C19 . . . . -158.9(4) ?
C16 N2 C20 C19 . . . . 76.2(4) ?
C23 N2 C20 C21 . . . . 80.8(5) ?
C16 N2 C20 C21 . . . . -44.1(4) ?
C18 C19 C20 N2 . . . . -57.6(5) ?
C18 C19 C20 C21 . . . . 56.8(5) ?
N2 C20 C21 O5 . . . . -98.7(4) ?
C19 C20 C21 O5 . . . . 146.3(4) ?
N2 C20 C21 C22 . . . . 25.2(5) ?
C19 C20 C21 C22 . . . . -89.8(5) ?
C17 C16 C22 C21 . . . . 84.4(5) ?
N2 C16 C22 C21 . . . . -29.6(5) ?
O5 C21 C22 C16 . . . . 127.2(4) ?
C20 C21 C22 C16 . . . . 3.1(5) ?
O6 S2 C24 C25 . . . . 135.6(4) ?
O7 S2 C24 C25 . . . . 1.3(5) ?
O8 S2 C24 C25 . . . . -114.3(4) ?
O6 S2 C24 C29 . . . . -44.9(5) ?
O7 S2 C24 C29 . . . . -179.2(4) ?
O8 S2 C24 C29 . . . . 65.2(4) ?
C29 C24 C25 C26 . . . . -0.9(8) ?
S2 C24 C25 C26 . . . . 178.6(4) ?
C24 C25 C26 C27 . . . . -1.4(8) ?
C25 C26 C27 C28 . . . . 2.6(8) ?
C25 C26 C27 C30 . . . . -178.5(5) ?
C26 C27 C28 C29 . . . . -1.5(8) ?
C30 C27 C28 C29 . . . . 179.5(6) ?
C27 C28 C29 C24 . . . . -0.7(9) ?
C25 C24 C29 C28 . . . . 1.9(8) ?
S2 C24 C29 C28 . . . . -177.6(4) ?
